data_7028866
loop_
_publ_author_name
'Bauer, Wolfgang'
'Lochenie, Charles'
'Weber, Birgit'

_publ_section_title
;
 Synthesis and characterization of 1D iron(II) spin crossover coordination
 polymers with hysteresis.
;
_journal_issue 5
_journal_name_full 'Dalton transactions (Cambridge, England : 2003)'
_journal_page_first 1990
_journal_page_last 1999
_journal_paper_doi 10.1039/c3dt52635f
_journal_volume 43
_journal_year 2014
_chemical_compound_source
;
Crystals obtained by slow diffusion setup.
;
_chemical_formula_moiety 'C30 H30 Fe N4 O8, 3(C H4 O)'
_chemical_formula_sum 'C33 H42 Fe N4 O11'
_chemical_formula_weight 726.552
_chemical_name_common Fe12a(bipy)
_chemical_name_systematic
;
 ?
;
_space_group_IT_number 14
_symmetry_cell_setting monoclinic
_symmetry_space_group_name_Hall '-P 2ybc'
_symmetry_space_group_name_H-M 'P 1 21/c 1'
_atom_sites_solution_hydrogens geom
_atom_sites_solution_primary direct
_atom_sites_solution_secondary difmap
_audit_block_code Fe_L12a_Bipy_po001_Bauer
_audit_creation_date 2013-10-24
_audit_creation_method 'form98_oxf/compatible with shelxl97-2'
_audit_update_record 24-Oct-2013
_cell_angle_alpha 90
_cell_angle_beta 115.206(11)
_cell_angle_gamma 90
_cell_formula_units_Z 4
_cell_length_a 11.1275(18)
_cell_length_b 16.408(2)
_cell_length_c 21.317(3)
_cell_measurement_reflns_used 2812
_cell_measurement_temperature 173(2)
_cell_measurement_theta_max 26.0711
_cell_measurement_theta_min 4.2179
_cell_volume 3521.5(9)
_computing_cell_refinement
;
CrysAlisPro, Oxford Diffraction Ltd.,
Version 1.171.33.41 (release 06-05-2009 CrysAlis171 .NET)
(compiled May  6 2009,17:20:42)
;
_computing_data_collection
;
CrysAlisPro, Oxford Diffraction Ltd.,
Version 1.171.33.41 (release 06-05-2009 CrysAlis171 .NET)
(compiled May  6 2009,17:20:42)
;
_computing_data_reduction
;
CrysAlisPro, Oxford Diffraction Ltd.,
Version 1.171.33.41 (release 06-05-2009 CrysAlis171 .NET)
(compiled May  6 2009,17:20:42)
;
_computing_molecular_graphics
;
ORTEP (M. N. Burnett, C. K. Johnson, ORTEP-III: Oak Ridge Thermal Ellipsoid
Plot Program for Crystal Structure Illustrations, Oak Ridge National
Laboratory Report ORNL-6895, 1996). Windows version (L. J. Farrugia, Univ.
Glasgow) used --- SCHAKAL (E. Keller, University of  Freiburg (Breisgau),
Germany, 1995).
;
_computing_publication_material
;
PLATON (A. L. Spek, Acta Crystallogr, Sect. A, 1990, 46, C34, 1995 version).
--- T.B.Cohen, Pure Appl. Chem. 1996,68,2339-2359 (atomic masses).
;
_computing_structure_refinement 'SHELXL-97 (G. M. Sheldrick. University of G\"ottingen, 97-2 version)'
_computing_structure_solution
;
A. Altomare, M. C. Burla, M. Camalli, G. L. Cascarano, C. Giacovazzo, A.
Guagliardi, A. G. G. Moliterni, G. Polidori, R. Spagna: SIR97: a new tool for
crystal structure determination and refinement; J. Appl. Crystallogr. 1999,
32, 115-119.
;
_diffrn_ambient_temperature 173(2)
_diffrn_detector_area_resol_mean 15.9809
_diffrn_measured_fraction_theta_full 0.82
_diffrn_measured_fraction_theta_max 0.82
_diffrn_measurement_details
;
  1 omega  -31.00   17.00   1.0000  150.0000
omega____ theta____ kappa____ phi______ frames
    -      -13.9983  -38.0000  -30.0000 48

  2 omega  -53.00   90.00   1.0000  150.0000
omega____ theta____ kappa____ phi______ frames
    -       15.0139    0.0000 -120.0000 143

  3 omega   60.00   95.00   1.0000  150.0000
omega____ theta____ kappa____ phi______ frames
    -       15.0139  179.0000 -120.0000 35

;
_diffrn_measurement_device 'CCD camera on \k-goniostat'
_diffrn_measurement_device_type 'Oxford XCalibur'
_diffrn_measurement_method '\w scans'
_diffrn_orient_matrix_UB_11 0.0544166739
_diffrn_orient_matrix_UB_12 0.0228866088
_diffrn_orient_matrix_UB_13 0.0025111906
_diffrn_orient_matrix_UB_21 0.0266613759
_diffrn_orient_matrix_UB_22 -0.0298992381
_diffrn_orient_matrix_UB_23 -0.0199355246
_diffrn_orient_matrix_UB_31 -0.0209048988
_diffrn_orient_matrix_UB_32 0.0212362265
_diffrn_orient_matrix_UB_33 -0.0308004670
_diffrn_radiation_collimation '0.5 mm collimator'
_diffrn_radiation_monochromator graphite
_diffrn_radiation_source 'fine-focus sealed tube'
_diffrn_radiation_type MoK\a
_diffrn_radiation_wavelength 0.71073
_diffrn_reflns_av_R_equivalents 0.0487
_diffrn_reflns_av_sigmaI/netI 0.1784
_diffrn_reflns_limit_h_max 13
_diffrn_reflns_limit_h_min -13
_diffrn_reflns_limit_k_max 12
_diffrn_reflns_limit_k_min -20
_diffrn_reflns_limit_l_max 26
_diffrn_reflns_limit_l_min -23
_diffrn_reflns_number 12551
_diffrn_reflns_theta_full 26.14
_diffrn_reflns_theta_max 26.14
_diffrn_reflns_theta_min 4.22
_diffrn_source_current 40
_diffrn_source_power 2.00
_diffrn_source_type 'Spellman generator'
_diffrn_source_voltage 50
_exptl_absorpt_coefficient_mu 0.492
_exptl_absorpt_correction_T_max 1.00000
_exptl_absorpt_correction_T_min 0.96455
_exptl_absorpt_correction_type multi-scan
_exptl_absorpt_process_details
;
CrysAlisPro, Oxford Diffraction Ltd.,
Version 1.171.33.41 (release 06-05-2009 CrysAlis171 .NET)
(compiled May  6 2009,17:20:42)
Empirical absorption correction using spherical harmonics,
 implemented in SCALE3 ABSPACK scaling algorithm.
;
_exptl_crystal_colour black
_exptl_crystal_density_diffrn 1.3704
_exptl_crystal_density_method 'not measured'
_exptl_crystal_description rod
_exptl_crystal_F_000 1528
_exptl_crystal_size_max 0.23
_exptl_crystal_size_mid 0.07
_exptl_crystal_size_min 0.03
_refine_diff_density_max 0.423
_refine_diff_density_min -0.378
_refine_diff_density_rms 0.053
_refine_ls_extinction_method none
_refine_ls_goodness_of_fit_ref 0.69
_refine_ls_hydrogen_treatment constr
_refine_ls_matrix_type full
_refine_ls_number_parameters 454
_refine_ls_number_reflns 5806
_refine_ls_number_restraints 0
_refine_ls_restrained_S_all 0.69
_refine_ls_R_factor_all 0.1101
_refine_ls_R_factor_gt 0.0410
_refine_ls_shift/su_max 0.000
_refine_ls_shift/su_mean 0
_refine_ls_structure_factor_coef Fsqd
_refine_ls_weighting_details 'calc w=1/[\s^2^(Fo^2^)+(0.0084P)^2^+0.0000P] where P=(Fo^2^+2Fc^2^)/3'
_refine_ls_weighting_scheme calc
_refine_ls_wR_factor_gt 0.0463
_refine_ls_wR_factor_ref 0.0519
_reflns_number_gt 2722
_reflns_number_total 5806
_reflns_threshold_expression >2sigma(I)
_cod_data_source_file c3dt52635f.txt
_cod_data_source_block po001
_cod_original_sg_symbol_H-M 'P 21/c'
_cod_database_code 7028866

loop_
_symmetry_equiv_pos_as_xyz
'x, y, z'
'-x, y+1/2, -z+1/2'
'-x, -y, -z'
'x, -y-1/2, z-1/2'

loop_
_atom_site_label
_atom_site_type_symbol
_atom_site_fract_x
_atom_site_fract_y
_atom_site_fract_z
_atom_site_U_iso_or_equiv
_atom_site_adp_type
_atom_site_occupancy
_atom_site_symmetry_multiplicity
_atom_site_calc_flag
_atom_site_refinement_flags
Fe1 Fe 0.67416(4) 0.26297(3) 0.07485(2) 0.01742(13) Uani 1 1 d .
O1 O 0.70104(18) 0.37055(12) 0.11655(9) 0.0176(5) Uani 1 1 d .
O2 O 0.59649(18) 0.31463(12) -0.01535(9) 0.0200(6) Uani 1 1 d .
O3 O 0.8591(2) 0.43180(14) 0.32349(9) 0.0343(7) Uani 1 1 d .
O4 O 0.8895(2) 0.30098(13) 0.35527(10) 0.0476(8) Uani 1 1 d .
O5 O 0.5262(2) 0.08440(14) -0.15653(9) 0.0322(7) Uani 1 1 d .
O6 O 0.4052(2) 0.19439(14) -0.20696(10) 0.0397(7) Uani 1 1 d .
O7 O 0.8954(2) -0.06632(12) 0.25072(9) 0.0317(6) Uani 1 1 d .
H7 H 0.9264 -0.0430 0.2895 0.048 Uiso 1 1 calc R
O8 O 0.7853(2) -0.11991(13) 0.11703(9) 0.0379(7) Uani 1 1 d .
H8 H 0.8195 -0.1465 0.1542 0.057 Uiso 1 1 calc R
N1 N 0.7530(2) 0.21126(16) 0.16246(11) 0.0162(7) Uani 1 1 d .
N2 N 0.6517(2) 0.15693(14) 0.03680(11) 0.0145(7) Uani 1 1 d .
N3 N 0.8526(2) 0.26968(15) 0.07314(11) 0.0168(6) Uani 1 1 d .
N4 N 0.4952(2) 0.25835(16) 0.07511(11) 0.0188(7) Uani 1 1 d .
C1 C 0.7511(3) 0.39042(19) 0.18040(15) 0.0147(8) Uani 1 1 d .
C2 C 0.7970(3) 0.3321(2) 0.23534(14) 0.0157(8) Uani 1 1 d .
C3 C 0.7948(3) 0.2473(2) 0.22253(14) 0.0192(8) Uani 1 1 d .
H3 H 0.8276 0.2129 0.2621 0.023 Uiso 1 1 calc R
C4 C 0.7650(3) 0.1255(2) 0.15655(14) 0.0155(8) Uani 1 1 d .
C5 C 0.8286(3) 0.0715(2) 0.21174(14) 0.0194(8) Uani 1 1 d .
H5 H 0.8678 0.0915 0.2579 0.023 Uiso 1 1 calc R
C6 C 0.8347(3) -0.0100(2) 0.19954(15) 0.0222(9) Uani 1 1 d .
C7 C 0.7783(3) -0.0398(2) 0.13158(15) 0.0258(9) Uani 1 1 d .
C8 C 0.7147(3) 0.0135(2) 0.07701(14) 0.0215(9) Uani 1 1 d .
H8A H 0.6747 -0.0067 0.0309 0.026 Uiso 1 1 calc R
C9 C 0.7089(3) 0.0956(2) 0.08889(14) 0.0162(8) Uani 1 1 d .
C10 C 0.5978(3) 0.1382(2) -0.02849(14) 0.0185(8) Uani 1 1 d .
H10 H 0.5933 0.0821 -0.0402 0.022 Uiso 1 1 calc R
C11 C 0.5442(3) 0.1955(2) -0.08461(14) 0.0177(8) Uani 1 1 d .
C12 C 0.5527(3) 0.2806(2) -0.07480(15) 0.0195(8) Uani 1 1 d .
C13 C 0.5161(3) 0.34027(19) -0.13474(14) 0.0368(10) Uani 1 1 d .
H13A H 0.4208 0.3521 -0.1539 0.055 Uiso 1 1 calc R
H13B H 0.5374 0.3163 -0.1709 0.055 Uiso 1 1 calc R
H13C H 0.5664 0.3909 -0.1180 0.055 Uiso 1 1 calc R
C14 C 0.7549(3) 0.48135(18) 0.19141(13) 0.0301(9) Uani 1 1 d .
H14A H 0.7241 0.5091 0.1465 0.045 Uiso 1 1 calc R
H14B H 0.8461 0.4983 0.2211 0.045 Uiso 1 1 calc R
H14C H 0.6969 0.4957 0.2138 0.045 Uiso 1 1 calc R
C15 C 0.4846(3) 0.1613(2) -0.15471(16) 0.0261(9) Uani 1 1 d .
C16 C 0.4658(3) 0.0414(2) -0.22136(14) 0.0388(10) Uani 1 1 d .
H16A H 0.4985 0.0631 -0.2546 0.047 Uiso 1 1 calc R
H16B H 0.3680 0.0478 -0.2418 0.047 Uiso 1 1 calc R
C17 C 0.5031(4) -0.0466(2) -0.20612(16) 0.0543(12) Uani 1 1 d .
H17A H 0.5998 -0.0522 -0.1875 0.081 Uiso 1 1 calc R
H17B H 0.4610 -0.0784 -0.2489 0.081 Uiso 1 1 calc R
H17C H 0.4729 -0.0667 -0.1720 0.081 Uiso 1 1 calc R
C18 C 0.8532(3) 0.3517(2) 0.30984(15) 0.0258(9) Uani 1 1 d .
C19 C 0.9156(4) 0.4538(2) 0.39610(14) 0.0430(11) Uani 1 1 d .
H19A H 1.0034 0.4276 0.4211 0.052 Uiso 1 1 calc R
H19B H 0.8566 0.4359 0.4175 0.052 Uiso 1 1 calc R
C20 C 0.9299(3) 0.5453(2) 0.39970(15) 0.0502(11) Uani 1 1 d .
H20A H 0.9869 0.5622 0.3775 0.075 Uiso 1 1 calc R
H20B H 0.9698 0.5626 0.4483 0.075 Uiso 1 1 calc R
H20C H 0.8421 0.5705 0.3757 0.075 Uiso 1 1 calc R
C21 C 0.9926(3) 0.24779(19) 0.01503(12) 0.0196(8) Uani 1 1 d .
H21 H 0.9989 0.2337 -0.0267 0.023 Uiso 1 1 calc R
C22 C 0.8703(3) 0.24951(19) 0.01642(12) 0.0184(8) Uani 1 1 d .
H22 H 0.7944 0.2358 -0.0247 0.022 Uiso 1 1 calc R
C23 C 0.9630(3) 0.29038(18) 0.12922(14) 0.0210(9) Uani 1 1 d .
H23 H 0.9537 0.3069 0.1696 0.025 Uiso 1 1 calc R
C24 C 1.0885(3) 0.28924(18) 0.13198(13) 0.0206(9) Uani 1 1 d .
H24 H 1.1628 0.3040 0.1735 0.025 Uiso 1 1 calc R
C25 C 1.1062(3) 0.26622(19) 0.07336(13) 0.0160(8) Uani 1 1 d .
C26 C 1.2400(3) 0.26216(19) 0.07434(13) 0.0170(8) Uani 1 1 d .
C27 C 1.2605(3) 0.23265(19) 0.01864(13) 0.0215(8) Uani 1 1 d .
H27 H 1.1873 0.2131 -0.0214 0.026 Uiso 1 1 calc R
C28 C 0.3864(3) 0.23152(19) 0.02095(13) 0.0217(8) Uani 1 1 d .
H28 H 0.3966 0.2105 -0.0180 0.026 Uiso 1 1 calc R
C29 C 0.4759(3) 0.28364(18) 0.13015(13) 0.0199(9) Uani 1 1 d .
H29 H 0.5513 0.3000 0.1705 0.024 Uiso 1 1 calc R
C30 C 1.3535(3) 0.28731(19) 0.13149(14) 0.0228(9) Uani 1 1 d .
H30 H 1.3464 0.3071 0.1716 0.027 Uiso 1 1 calc R
O31 O 0.2371(2) 0.52706(16) -0.02068(13) 0.0549(8) Uani 1 1 d .
H31 H 0.2732 0.5684 -0.0284 0.082 Uiso 1 1 calc R
C31 C 0.3336(4) 0.4652(2) 0.00941(17) 0.0655(13) Uani 1 1 d .
H31A H 0.3683 0.4482 -0.0238 0.098 Uiso 1 1 calc R
H31B H 0.2928 0.4184 0.0214 0.098 Uiso 1 1 calc R
H31C H 0.4065 0.4863 0.0514 0.098 Uiso 1 1 calc R
O32 O 0.1589(2) 0.25509(16) 0.29597(12) 0.0568(8) Uani 1 1 d .
H32 H 0.2367 0.2596 0.2995 0.085 Uiso 1 1 calc R
C32 C 0.1501(4) 0.1862(2) 0.33186(19) 0.0736(14) Uani 1 1 d .
H32A H 0.0797 0.1940 0.3474 0.110 Uiso 1 1 calc R
H32B H 0.2350 0.1775 0.3722 0.110 Uiso 1 1 calc R
H32C H 0.1294 0.1386 0.3013 0.110 Uiso 1 1 calc R
O33 O 0.0025(2) 0.51045(17) 0.12622(10) 0.0510(8) Uani 1 1 d .
H33 H -0.0694 0.4934 0.0952 0.077 Uiso 1 1 calc R
C33 C 0.0907(4) 0.5302(3) 0.09649(18) 0.1024(19) Uani 1 1 d .
H33A H 0.1120 0.4809 0.0774 0.154 Uiso 1 1 calc R
H33B H 0.1724 0.5534 0.1322 0.154 Uiso 1 1 calc R
H33C H 0.0487 0.5702 0.0593 0.154 Uiso 1 1 calc R

loop_
_atom_site_aniso_label
_atom_site_aniso_U_11
_atom_site_aniso_U_22
_atom_site_aniso_U_33
_atom_site_aniso_U_23
_atom_site_aniso_U_13
_atom_site_aniso_U_12
Fe1 0.0142(3) 0.0219(3) 0.0163(2) 0.0003(2) 0.00669(19) -0.0003(3)
O1 0.0182(14) 0.0200(14) 0.0148(11) 0.0004(10) 0.0072(10) 0.0007(11)
O2 0.0159(14) 0.0258(15) 0.0188(12) -0.0020(11) 0.0077(11) -0.0004(11)
O3 0.0534(18) 0.0232(16) 0.0158(12) -0.0079(11) 0.0047(12) 0.0007(14)
O4 0.090(2) 0.0247(17) 0.0154(12) 0.0060(11) 0.0100(13) 0.0073(15)
O5 0.0363(17) 0.0392(18) 0.0180(12) -0.0094(12) 0.0084(11) 0.0029(14)
O6 0.0439(17) 0.0498(19) 0.0135(11) 0.0034(12) 0.0007(12) 0.0041(14)
O7 0.0412(17) 0.0234(15) 0.0215(12) 0.0031(11) 0.0045(12) 0.0049(13)
O8 0.0585(19) 0.0210(16) 0.0263(12) -0.0024(11) 0.0104(14) 0.0056(15)
N1 0.0127(15) 0.0216(19) 0.0161(14) -0.0027(13) 0.0079(12) -0.0018(14)
N2 0.0123(16) 0.0196(18) 0.0114(14) 0.0010(12) 0.0049(12) 0.0025(13)
N3 0.0183(16) 0.0177(17) 0.0169(13) -0.0017(13) 0.0099(12) -0.0018(14)
N4 0.0157(16) 0.0266(19) 0.0179(13) 0.0013(14) 0.0108(12) 0.0011(15)
C1 0.015(2) 0.013(2) 0.0206(18) -0.0061(17) 0.0120(16) 0.0010(16)
C2 0.012(2) 0.018(2) 0.0163(17) -0.0002(17) 0.0060(15) -0.0007(17)
C3 0.0203(19) 0.020(2) 0.0172(17) 0.0041(17) 0.0078(14) 0.0002(18)
C4 0.011(2) 0.017(2) 0.0178(18) -0.0058(17) 0.0059(15) -0.0024(17)
C5 0.025(2) 0.020(2) 0.0148(17) -0.0008(16) 0.0094(16) -0.0006(18)
C6 0.029(2) 0.021(2) 0.0161(18) 0.0044(18) 0.0085(17) 0.0003(19)
C7 0.034(2) 0.014(2) 0.029(2) -0.0033(19) 0.0142(18) -0.001(2)
C8 0.025(2) 0.025(2) 0.0105(16) -0.0018(17) 0.0027(16) -0.0014(18)
C9 0.016(2) 0.018(2) 0.0146(18) 0.0002(16) 0.0063(15) -0.0001(17)
C10 0.016(2) 0.023(2) 0.0207(18) -0.0059(17) 0.0119(16) -0.0014(18)
C11 0.017(2) 0.028(2) 0.0087(17) 0.0036(17) 0.0056(15) -0.0003(18)
C12 0.013(2) 0.029(3) 0.0171(18) 0.0016(18) 0.0069(15) 0.0013(18)
C13 0.050(3) 0.030(3) 0.0269(19) 0.0052(18) 0.0129(19) 0.001(2)
C14 0.043(3) 0.023(2) 0.0243(18) 0.0031(16) 0.0148(17) 0.003(2)
C15 0.022(2) 0.033(3) 0.028(2) 0.000(2) 0.0151(19) -0.003(2)
C16 0.041(3) 0.053(3) 0.022(2) -0.015(2) 0.0130(18) -0.002(2)
C17 0.054(3) 0.051(3) 0.054(2) -0.028(2) 0.020(2) 0.004(3)
C18 0.026(2) 0.028(3) 0.024(2) -0.0128(19) 0.0113(18) -0.006(2)
C19 0.064(3) 0.035(3) 0.0200(19) -0.0136(18) 0.0086(19) -0.005(2)
C20 0.058(3) 0.037(3) 0.041(2) -0.013(2) 0.007(2) 0.002(2)
C21 0.0179(19) 0.031(2) 0.0147(15) -0.0019(16) 0.0118(14) 0.0001(19)
C22 0.0104(18) 0.034(2) 0.0103(15) -0.0028(16) 0.0035(13) -0.0005(18)
C23 0.020(2) 0.031(2) 0.0161(17) -0.0056(15) 0.0114(16) -0.0019(18)
C24 0.014(2) 0.032(2) 0.0168(17) -0.0050(15) 0.0076(15) -0.0062(18)
C25 0.0095(18) 0.020(2) 0.0197(17) 0.0009(16) 0.0072(14) -0.0022(17)
C26 0.0140(19) 0.022(2) 0.0192(17) -0.0045(16) 0.0107(15) -0.0033(18)
C27 0.0116(18) 0.030(2) 0.0198(16) -0.0059(17) 0.0035(14) -0.0050(19)
C28 0.0173(19) 0.028(2) 0.0201(17) -0.0117(17) 0.0084(15) -0.0041(19)
C29 0.0113(19) 0.033(2) 0.0123(16) -0.0064(15) 0.0021(15) -0.0022(17)
C30 0.019(2) 0.035(3) 0.0191(17) -0.0037(15) 0.0128(16) 0.0020(18)
O31 0.0512(19) 0.046(2) 0.0639(17) 0.0199(16) 0.0215(15) -0.0140(17)
C31 0.078(4) 0.050(3) 0.053(3) 0.012(2) 0.013(2) -0.006(3)
O32 0.065(2) 0.0422(19) 0.0518(14) 0.0085(14) 0.0142(16) -0.0007(18)
C32 0.062(3) 0.044(3) 0.102(3) 0.022(3) 0.022(3) -0.007(3)
O33 0.059(2) 0.057(2) 0.0303(14) 0.0027(14) 0.0130(14) -0.0073(17)
C33 0.092(4) 0.164(5) 0.053(3) -0.004(3) 0.033(3) -0.037(4)

loop_
_atom_type_symbol
_atom_type_description
_atom_type_scat_dispersion_real
_atom_type_scat_dispersion_imag
_atom_type_scat_source
C C 0.0033 0.0016 'International Tables Vol C Tables 4.2.6.8 and 6.1.1.4'
H H 0.0000 0.0000 'International Tables Vol C Tables 4.2.6.8 and 6.1.1.4'
Fe Fe 0.3463 0.8444 'International Tables Vol C Tables 4.2.6.8 and 6.1.1.4'
N N 0.0061 0.0033 'International Tables Vol C Tables 4.2.6.8 and 6.1.1.4'
O O 0.0106 0.0060 'International Tables Vol C Tables 4.2.6.8 and 6.1.1.4'

loop_
_geom_angle_atom_site_label_1
_geom_angle_atom_site_label_2
_geom_angle_atom_site_label_3
_geom_angle
_geom_angle_site_symmetry_1
_geom_angle_site_symmetry_3
N2 Fe1 N1 86.10(11) . .
N2 Fe1 O2 93.17(9) . .
N1 Fe1 O2 178.68(10) . .
N2 Fe1 O1 178.28(10) . .
N1 Fe1 O1 92.26(10) . .
O2 Fe1 O1 88.46(8) . .
N2 Fe1 N4 90.96(10) . .
N1 Fe1 N4 91.37(9) . .
O2 Fe1 N4 89.74(8) . .
O1 Fe1 N4 89.58(10) . .
N2 Fe1 N3 89.62(10) . .
N1 Fe1 N3 89.79(9) . .
O2 Fe1 N3 89.12(9) . .
O1 Fe1 N3 89.87(9) . .
N4 Fe1 N3 178.74(10) . .
C1 O1 Fe1 129.33(19) . .
C12 O2 Fe1 127.9(2) . .
C18 O3 C19 115.8(2) . .
C15 O5 C16 117.4(3) . .
C6 O7 H7 109.5 . .
C7 O8 H8 109.5 . .
C3 N1 C4 121.8(2) . .
C3 N1 Fe1 126.0(2) . .
C4 N1 Fe1 112.15(17) . .
C10 N2 C9 121.1(3) . .
C10 N2 Fe1 126.5(2) . .
C9 N2 Fe1 112.35(18) . .
C23 N3 C22 115.6(2) . .
C23 N3 Fe1 122.41(18) . .
C22 N3 Fe1 121.87(18) . .
C28 N4 C29 115.5(2) . .
C28 N4 Fe1 123.06(18) . .
C29 N4 Fe1 121.40(18) . .
O1 C1 C2 123.1(3) . .
O1 C1 C14 112.9(3) . .
C2 C1 C14 124.0(3) . .
C3 C2 C1 122.0(3) . .
C3 C2 C18 112.8(3) . .
C1 C2 C18 125.2(3) . .
N1 C3 C2 127.2(3) . .
N1 C3 H3 116.4 . .
C2 C3 H3 116.4 . .
C9 C4 C5 119.3(3) . .
C9 C4 N1 115.0(3) . .
C5 C4 N1 125.7(3) . .
C6 C5 C4 120.4(3) . .
C6 C5 H5 119.8 . .
C4 C5 H5 119.8 . .
O7 C6 C5 123.7(3) . .
O7 C6 C7 116.2(3) . .
C5 C6 C7 120.1(3) . .
O8 C7 C8 118.5(3) . .
O8 C7 C6 122.0(3) . .
C8 C7 C6 119.5(3) . .
C9 C8 C7 120.7(3) . .
C9 C8 H8A 119.6 . .
C7 C8 H8A 119.6 . .
C8 C9 C4 120.0(3) . .
C8 C9 N2 125.8(3) . .
C4 C9 N2 114.2(3) . .
N2 C10 C11 125.3(3) . .
N2 C10 H10 117.4 . .
C11 C10 H10 117.4 . .
C12 C11 C10 123.2(3) . .
C12 C11 C15 120.3(3) . .
C10 C11 C15 116.5(3) . .
O2 C12 C11 123.7(3) . .
O2 C12 C13 113.8(3) . .
C11 C12 C13 122.4(3) . .
C12 C13 H13A 109.5 . .
C12 C13 H13B 109.5 . .
H13A C13 H13B 109.5 . .
C12 C13 H13C 109.5 . .
H13A C13 H13C 109.5 . .
H13B C13 H13C 109.5 . .
C1 C14 H14A 109.5 . .
C1 C14 H14B 109.5 . .
H14A C14 H14B 109.5 . .
C1 C14 H14C 109.5 . .
H14A C14 H14C 109.5 . .
H14B C14 H14C 109.5 . .
O6 C15 O5 121.0(3) . .
O6 C15 C11 126.9(3) . .
O5 C15 C11 112.1(3) . .
O5 C16 C17 106.9(3) . .
O5 C16 H16A 110.3 . .
C17 C16 H16A 110.3 . .
O5 C16 H16B 110.3 . .
C17 C16 H16B 110.3 . .
H16A C16 H16B 108.6 . .
C16 C17 H17A 109.5 . .
C16 C17 H17B 109.5 . .
H17A C17 H17B 109.5 . .
C16 C17 H17C 109.5 . .
H17A C17 H17C 109.5 . .
H17B C17 H17C 109.5 . .
O4 C18 O3 122.1(3) . .
O4 C18 C2 123.8(3) . .
O3 C18 C2 114.0(3) . .
O3 C19 C20 106.9(3) . .
O3 C19 H19A 110.3 . .
C20 C19 H19A 110.3 . .
O3 C19 H19B 110.3 . .
C20 C19 H19B 110.3 . .
H19A C19 H19B 108.6 . .
C19 C20 H20A 109.5 . .
C19 C20 H20B 109.5 . .
H20A C20 H20B 109.5 . .
C19 C20 H20C 109.5 . .
H20A C20 H20C 109.5 . .
H20B C20 H20C 109.5 . .
C22 C21 C25 120.8(2) . .
C22 C21 H21 119.6 . .
C25 C21 H21 119.6 . .
N3 C22 C21 123.3(2) . .
N3 C22 H22 118.3 . .
C21 C22 H22 118.3 . .
N3 C23 C24 124.3(3) . .
N3 C23 H23 117.8 . .
C24 C23 H23 117.8 . .
C23 C24 C25 119.6(3) . .
C23 C24 H24 120.2 . .
C25 C24 H24 120.2 . .
C21 C25 C24 116.2(3) . .
C21 C25 C26 122.2(2) . .
C24 C25 C26 121.6(2) . .
C27 C26 C30 115.7(3) . .
C27 C26 C25 122.3(2) . .
C30 C26 C25 122.1(2) . .
C28 C27 C26 120.5(3) 1_655 .
C28 C27 H27 119.7 1_655 .
C26 C27 H27 119.7 . .
N4 C28 C27 123.8(3) . 1_455
N4 C28 H28 118.1 . .
C27 C28 H28 118.1 1_455 .
N4 C29 C30 124.0(3) . 1_455
N4 C29 H29 118.0 . .
C30 C29 H29 118.0 1_455 .
C29 C30 C26 120.4(3) 1_655 .
C29 C30 H30 119.8 1_655 .
C26 C30 H30 119.8 . .
C31 O31 H31 109.5 . .
O31 C31 H31A 109.5 . .
O31 C31 H31B 109.5 . .
H31A C31 H31B 109.5 . .
O31 C31 H31C 109.5 . .
H31A C31 H31C 109.5 . .
H31B C31 H31C 109.5 . .
C32 O32 H32 109.5 . .
O32 C32 H32A 109.5 . .
O32 C32 H32B 109.5 . .
H32A C32 H32B 109.5 . .
O32 C32 H32C 109.5 . .
H32A C32 H32C 109.5 . .
H32B C32 H32C 109.5 . .
C33 O33 H33 109.5 . .
O33 C33 H33A 109.5 . .
O33 C33 H33B 109.5 . .
H33A C33 H33B 109.5 . .
O33 C33 H33C 109.5 . .
H33A C33 H33C 109.5 . .
H33B C33 H33C 109.5 . .

loop_
_geom_bond_atom_site_label_1
_geom_bond_atom_site_label_2
_geom_bond_distance
_geom_bond_site_symmetry_2
Fe1 N2 1.891(2) .
Fe1 N1 1.893(2) .
Fe1 O2 1.9358(18) .
Fe1 O1 1.941(2) .
Fe1 N4 1.995(2) .
Fe1 N3 2.004(2) .
O1 C1 1.274(3) .
O2 C12 1.277(3) .
O3 C18 1.342(3) .
O3 C19 1.447(3) .
O4 C18 1.209(3) .
O5 C15 1.351(3) .
O5 C16 1.438(3) .
O6 C15 1.215(3) .
O7 C6 1.368(3) .
O7 H7 0.8400 .
O8 C7 1.360(3) .
O8 H8 0.8400 .
N1 C3 1.303(3) .
N1 C4 1.424(3) .
N2 C10 1.296(3) .
N2 C9 1.431(3) .
N3 C23 1.343(3) .
N3 C22 1.347(3) .
N4 C28 1.342(3) .
N4 C29 1.345(3) .
C1 C2 1.428(4) .
C1 C14 1.508(4) .
C2 C3 1.416(4) .
C2 C18 1.473(4) .
C3 H3 0.9500 .
C4 C9 1.394(3) .
C4 C5 1.401(4) .
C5 C6 1.370(4) .
C5 H5 0.9500 .
C6 C7 1.399(4) .
C7 C8 1.385(4) .
C8 C9 1.377(4) .
C8 H8A 0.9500 .
C10 C11 1.436(4) .
C10 H10 0.9500 .
C11 C12 1.408(4) .
C11 C15 1.464(4) .
C12 C13 1.522(4) .
C13 H13A 0.9800 .
C13 H13B 0.9800 .
C13 H13C 0.9800 .
C14 H14A 0.9800 .
C14 H14B 0.9800 .
C14 H14C 0.9800 .
C16 C17 1.500(4) .
C16 H16A 0.9900 .
C16 H16B 0.9900 .
C17 H17A 0.9800 .
C17 H17B 0.9800 .
C17 H17C 0.9800 .
C19 C20 1.508(4) .
C19 H19A 0.9900 .
C19 H19B 0.9900 .
C20 H20A 0.9800 .
C20 H20B 0.9800 .
C20 H20C 0.9800 .
C21 C22 1.374(3) .
C21 C25 1.377(3) .
C21 H21 0.9500 .
C22 H22 0.9500 .
C23 C24 1.372(3) .
C23 H23 0.9500 .
C24 C25 1.398(3) .
C24 H24 0.9500 .
C25 C26 1.481(3) .
C26 C27 1.388(3) .
C26 C30 1.393(3) .
C27 C28 1.381(3) 1_655
C27 H27 0.9500 .
C28 C27 1.381(3) 1_455
C28 H28 0.9500 .
C29 C30 1.375(3) 1_455
C29 H29 0.9500 .
C30 C29 1.375(3) 1_655
C30 H30 0.9500 .
O31 C31 1.417(4) .
O31 H31 0.8400 .
C31 H31A 0.9800 .
C31 H31B 0.9800 .
C31 H31C 0.9800 .
O32 C32 1.391(3) .
O32 H32 0.8400 .
C32 H32A 0.9800 .
C32 H32B 0.9800 .
C32 H32C 0.9800 .
O33 C33 1.414(4) .
O33 H33 0.8400 .
C33 H33A 0.9800 .
C33 H33B 0.9800 .
C33 H33C 0.9800 .

loop_
_geom_torsion_atom_site_label_1
_geom_torsion_atom_site_label_2
_geom_torsion_atom_site_label_3
_geom_torsion_atom_site_label_4
_geom_torsion
_geom_torsion_site_symmetry_4
N1 Fe1 O1 C1 -1.8(2) .
O2 Fe1 O1 C1 179.3(2) .
N4 Fe1 O1 C1 89.6(2) .
N3 Fe1 O1 C1 -91.6(2) .
N2 Fe1 O2 C12 -1.2(2) .
O1 Fe1 O2 C12 178.3(2) .
N4 Fe1 O2 C12 -92.1(2) .
N3 Fe1 O2 C12 88.4(2) .
N2 Fe1 N1 C3 -176.6(2) .
O1 Fe1 N1 C3 3.9(2) .
N4 Fe1 N1 C3 -85.8(2) .
N3 Fe1 N1 C3 93.7(2) .
N2 Fe1 N1 C4 4.4(2) .
N4 Fe1 N1 C4 95.3(2) .
N3 Fe1 N1 C4 -85.2(2) .
N1 Fe1 N2 C10 179.7(2) .
O2 Fe1 N2 C10 -1.4(2) .
N4 Fe1 N2 C10 88.4(2) .
N3 Fe1 N2 C10 -90.5(2) .
N1 Fe1 N2 C9 -3.60(19) .
O2 Fe1 N2 C9 175.31(19) .
N4 Fe1 N2 C9 -94.90(19) .
N3 Fe1 N2 C9 86.22(19) .
N2 Fe1 N3 C23 -128.2(2) .
N1 Fe1 N3 C23 -42.1(2) .
O2 Fe1 N3 C23 138.7(2) .
O1 Fe1 N3 C23 50.2(2) .
N2 Fe1 N3 C22 48.3(2) .
N1 Fe1 N3 C22 134.4(2) .
O2 Fe1 N3 C22 -44.9(2) .
O1 Fe1 N3 C22 -133.3(2) .
N2 Fe1 N4 C28 -45.6(3) .
N1 Fe1 N4 C28 -131.8(2) .
O2 Fe1 N4 C28 47.5(2) .
O1 Fe1 N4 C28 136.0(2) .
N2 Fe1 N4 C29 135.5(2) .
N1 Fe1 N4 C29 49.4(2) .
O2 Fe1 N4 C29 -131.4(2) .
O1 Fe1 N4 C29 -42.9(2) .
Fe1 O1 C1 C2 -1.0(4) .
Fe1 O1 C1 C14 179.77(19) .
O1 C1 C2 C3 2.6(5) .
C14 C1 C2 C3 -178.2(3) .
O1 C1 C2 C18 -178.8(3) .
C14 C1 C2 C18 0.4(5) .
C4 N1 C3 C2 175.3(3) .
Fe1 N1 C3 C2 -3.6(4) .
C1 C2 C3 N1 -0.2(5) .
C18 C2 C3 N1 -179.0(3) .
C3 N1 C4 C9 176.6(2) .
Fe1 N1 C4 C9 -4.4(3) .
C3 N1 C4 C5 -4.4(5) .
Fe1 N1 C4 C5 174.6(2) .
C9 C4 C5 C6 -0.6(5) .
N1 C4 C5 C6 -179.5(3) .
C4 C5 C6 O7 179.8(3) .
C4 C5 C6 C7 0.6(5) .
O7 C6 C7 O8 -1.1(5) .
C5 C6 C7 O8 178.1(3) .
O7 C6 C7 C8 179.8(3) .
C5 C6 C7 C8 -1.0(5) .
O8 C7 C8 C9 -177.8(3) .
C6 C7 C8 C9 1.3(5) .
C7 C8 C9 C4 -1.3(5) .
C7 C8 C9 N2 176.9(3) .
C5 C4 C9 C8 0.9(4) .
N1 C4 C9 C8 180.0(3) .
C5 C4 C9 N2 -177.5(3) .
N1 C4 C9 N2 1.6(4) .
C10 N2 C9 C8 0.6(5) .
Fe1 N2 C9 C8 -176.3(3) .
C10 N2 C9 C4 178.9(3) .
Fe1 N2 C9 C4 2.0(3) .
C9 N2 C10 C11 -176.6(3) .
Fe1 N2 C10 C11 -0.1(4) .
N2 C10 C11 C12 4.6(5) .
N2 C10 C11 C15 -178.6(3) .
Fe1 O2 C12 C11 5.4(5) .
Fe1 O2 C12 C13 -171.86(19) .
C10 C11 C12 O2 -7.3(5) .
C15 C11 C12 O2 176.0(3) .
C10 C11 C12 C13 169.7(3) .
C15 C11 C12 C13 -7.0(5) .
C16 O5 C15 O6 -4.4(5) .
C16 O5 C15 C11 174.6(3) .
C12 C11 C15 O6 -23.7(5) .
C10 C11 C15 O6 159.3(3) .
C12 C11 C15 O5 157.4(3) .
C10 C11 C15 O5 -19.6(4) .
C15 O5 C16 C17 -166.7(3) .
C19 O3 C18 O4 1.9(5) .
C19 O3 C18 C2 -179.1(3) .
C3 C2 C18 O4 -2.4(5) .
C1 C2 C18 O4 178.9(3) .
C3 C2 C18 O3 178.6(3) .
C1 C2 C18 O3 -0.1(4) .
C18 O3 C19 C20 172.4(3) .
C23 N3 C22 C21 1.5(4) .
Fe1 N3 C22 C21 -175.2(3) .
C25 C21 C22 N3 0.7(5) .
C22 N3 C23 C24 -2.3(4) .
Fe1 N3 C23 C24 174.4(2) .
N3 C23 C24 C25 0.7(5) .
C22 C21 C25 C24 -2.3(5) .
C22 C21 C25 C26 177.8(3) .
C23 C24 C25 C21 1.6(4) .
C23 C24 C25 C26 -178.5(3) .
C21 C25 C26 C27 -5.9(5) .
C24 C25 C26 C27 174.2(3) .
C21 C25 C26 C30 174.5(3) .
C24 C25 C26 C30 -5.4(5) .
C30 C26 C27 C28 -1.8(5) 1_655
C25 C26 C27 C28 178.6(3) 1_655
C29 N4 C28 C27 3.1(5) 1_455
Fe1 N4 C28 C27 -175.8(2) 1_455
C28 N4 C29 C30 -3.8(4) 1_455
Fe1 N4 C29 C30 175.2(2) 1_455
C27 C26 C30 C29 1.2(5) 1_655
C25 C26 C30 C29 -179.1(3) 1_655
